data_4119630
loop_
_publ_author_name
'Julien Lieffrig'
'Olivier Jeannin'
'Marc Fourmigu\'e'

_publ_section_title
;
 Expanded Halogen-Bonded Anion Organic Networks with Star-Shaped
 Iodoethynyl-Substituted Molecules: From Corrugated 2D Hexagonal Lattices
 to Pyrite-Type 2-Fold Interpenetrated Cubic Lattices
;
_journal_name_full 'Journal of the American Chemical Society'
_journal_page_first 6200
_journal_page_last 6210
_journal_paper_doi 10.1021/ja400740v
_journal_volume 135
_journal_year 2013
_chemical_formula_moiety '2(C12 F3 I3), Br'
_chemical_formula_sum 'C24 Br F6 I6'
_chemical_formula_weight 1243.55
_chemical_name_systematic
; 
 ? 
;
_space_group_IT_number 206
_symmetry_cell_setting cubic
_symmetry_space_group_name_Hall '-I 2b 2c 3'
_symmetry_space_group_name_H-M 'I a -3'
_atom_sites_solution_hydrogens none
_atom_sites_solution_primary direct
_atom_sites_solution_secondary difmap
_audit_creation_method SHELXL-97
_cell_angle_alpha 90.000(5)
_cell_angle_beta 90.000(5)
_cell_angle_gamma 90.000(5)
_cell_formula_units_Z 8
_cell_length_a 22.573(5)
_cell_length_b 22.573(5)
_cell_length_c 22.573(5)
_cell_measurement_reflns_used 7551
_cell_measurement_temperature 293(2)
_cell_measurement_theta_max 27.4599
_cell_measurement_theta_min 3.6103
_cell_volume 11502(4)
_computing_cell_refinement 'Dirax/lsq (Duisenberg & Schreurs, 1989-2000)'
_computing_data_collection 'Collect (Bruker AXS BV, 1997-2004)'
_computing_data_reduction 'EvalCCD (Duisenberg & Schreurs 1990-2000)'
_computing_molecular_graphics 'Ortep-3 for Windows (Farrugia, 1997)'
_computing_publication_material 'WinGX publication routines (Farrugia, 1999)'
_computing_structure_refinement 'SHELXL-97 (Sheldrick, 1997)'
_computing_structure_solution 'SIR92 (Altomare et al., 1993)'
_diffrn_ambient_temperature 293(2)
_diffrn_detector_area_resol_mean 9
_diffrn_measured_fraction_theta_full 0.997
_diffrn_measured_fraction_theta_max 0.997
_diffrn_measurement_device '95mm CCD camera on \k-goniostat'
_diffrn_measurement_device_type KappaCCD
_diffrn_measurement_method CCD
_diffrn_radiation_monochromator 'horizonally mounted graphite crystal'
_diffrn_radiation_source 'fine-focus sealed tube'
_diffrn_radiation_type MoK\a
_diffrn_radiation_wavelength 0.71073
_diffrn_reflns_av_R_equivalents 0.0946
_diffrn_reflns_av_sigmaI/netI 0.0335
_diffrn_reflns_limit_h_max 29
_diffrn_reflns_limit_h_min -29
_diffrn_reflns_limit_k_max 28
_diffrn_reflns_limit_k_min -24
_diffrn_reflns_limit_l_max 29
_diffrn_reflns_limit_l_min -29
_diffrn_reflns_number 37339
_diffrn_reflns_theta_full 27.46
_diffrn_reflns_theta_max 27.46
_diffrn_reflns_theta_min 3.61
_exptl_absorpt_coefficient_mu 3.962
_exptl_absorpt_correction_T_max 0.647
_exptl_absorpt_correction_T_min 0.402
_exptl_absorpt_correction_type multi-scan
_exptl_absorpt_process_details
;
  [Sheldrick, G.M. (2002). SADABS Bruker AXS Inc., Madison, Wisconsin, USA]
;
_exptl_crystal_colour white
_exptl_crystal_density_diffrn 1.436
_exptl_crystal_description prism
_exptl_crystal_F_000 4408
_exptl_crystal_size_max 0.35
_exptl_crystal_size_mid 0.20
_exptl_crystal_size_min 0.11
_platon_squeeze_details
;
Et3BuN is totally disordered
;
_refine_diff_density_max 1.068
_refine_diff_density_min -0.552
_refine_diff_density_rms 0.154
_refine_ls_extinction_method none
_refine_ls_goodness_of_fit_ref 1.173
_refine_ls_hydrogen_treatment none
_refine_ls_matrix_type full
_refine_ls_number_parameters 57
_refine_ls_number_reflns 2207
_refine_ls_number_restraints 0
_refine_ls_restrained_S_all 1.173
_refine_ls_R_factor_all 0.1167
_refine_ls_R_factor_gt 0.0773
_refine_ls_shift/su_max 0.000
_refine_ls_shift/su_mean 0.000
_refine_ls_structure_factor_coef Fsqd
_refine_ls_weighting_details 'calc w=1/[\s^2^(Fo^2^)+(0.0742P)^2^+105.5284P] where P=(Fo^2^+2Fc^2^)/3'
_refine_ls_weighting_scheme calc
_refine_ls_wR_factor_gt 0.1902
_refine_ls_wR_factor_ref 0.2193
_reflns_number_gt 1476
_reflns_number_total 2207
_reflns_threshold_expression >2sigma(I)
_cod_data_source_file ja400740v_si_001_13.cif
_cod_data_source_block 1-1-Et3BuNBr
_cod_original_formula_sum 'C24 Br F6 I6 '
_cod_database_code 4119630

loop_
_symmetry_equiv_pos_as_xyz
'x, y, z'
'-x, -y+1/2, z'
'x, -y, -z+1/2'
'-x+1/2, y, -z'
'z, x, y'
'y, z, x'
'-z, -x+1/2, y'
'-y+1/2, z, -x'
'z, -x, -y+1/2'
'-y, -z+1/2, x'
'-z+1/2, x, -y'
'y, -z, -x+1/2'
'x+1/2, y+1/2, z+1/2'
'-x+1/2, -y+1, z+1/2'
'x+1/2, -y+1/2, -z+1'
'-x+1, y+1/2, -z+1/2'
'z+1/2, x+1/2, y+1/2'
'y+1/2, z+1/2, x+1/2'
'-z+1/2, -x+1, y+1/2'
'-y+1, z+1/2, -x+1/2'
'z+1/2, -x+1/2, -y+1'
'-y+1/2, -z+1, x+1/2'
'-z+1, x+1/2, -y+1/2'
'y+1/2, -z+1/2, -x+1'
'-x, -y, -z'
'x, y-1/2, -z'
'-x, y, z-1/2'
'x-1/2, -y, z'
'-z, -x, -y'
'-y, -z, -x'
'z, x-1/2, -y'
'y-1/2, -z, x'
'-z, x, y-1/2'
'y, z-1/2, -x'
'z-1/2, -x, y'
'-y, z, x-1/2'
'-x+1/2, -y+1/2, -z+1/2'
'x+1/2, y, -z+1/2'
'-x+1/2, y+1/2, z'
'x, -y+1/2, z+1/2'
'-z+1/2, -x+1/2, -y+1/2'
'-y+1/2, -z+1/2, -x+1/2'
'z+1/2, x, -y+1/2'
'y, -z+1/2, x+1/2'
'-z+1/2, x+1/2, y'
'y+1/2, z, -x+1/2'
'z, -x+1/2, y+1/2'
'-y+1/2, z+1/2, x'

loop_
_atom_site_label
_atom_site_type_symbol
_atom_site_fract_x
_atom_site_fract_y
_atom_site_fract_z
_atom_site_U_iso_or_equiv
_atom_site_adp_type
_atom_site_occupancy
_atom_site_symmetry_multiplicity
_atom_site_calc_flag
_atom_site_refinement_flags
Br Br 0.2500 0.2500 0.2500 0.0635(6) Uani 1 6 d S
I1 I 0.37996(4) 0.21011(4) 0.29730(4) 0.0997(4) Uani 1 1 d .
C4 C 0.5836(5) 0.1562(4) 0.4179(5) 0.074(3) Uani 1 1 d .
C1 C 0.4580(6) 0.1784(6) 0.3287(6) 0.100(4) Uani 1 1 d .
C3 C 0.5560(4) 0.1340(5) 0.3679(5) 0.075(3) Uani 1 1 d .
C2 C 0.5031(5) 0.1588(5) 0.3446(6) 0.092(3) Uani 1 1 d .
F1 F 0.5597(3) 0.2053(3) 0.4417(3) 0.113(3) Uani 1 1 d .

loop_
_atom_site_aniso_label
_atom_site_aniso_U_11
_atom_site_aniso_U_22
_atom_site_aniso_U_33
_atom_site_aniso_U_23
_atom_site_aniso_U_13
_atom_site_aniso_U_12
Br 0.0635(6) 0.0635(6) 0.0635(6) 0.0087(6) 0.0087(6) 0.0087(6)
I1 0.0785(5) 0.1040(7) 0.1164(7) -0.0088(5) -0.0298(4) 0.0274(4)
C4 0.077(6) 0.067(5) 0.080(6) -0.015(5) -0.004(5) 0.005(5)
C1 0.107(9) 0.104(9) 0.090(8) -0.015(7) -0.024(7) 0.045(7)
C3 0.062(5) 0.074(6) 0.090(7) -0.012(5) -0.012(5) 0.016(5)
C2 0.060(6) 0.104(8) 0.110(8) -0.003(7) -0.009(6) 0.017(6)
F1 0.115(5) 0.106(5) 0.119(5) -0.056(4) -0.028(4) 0.046(4)

loop_
_atom_type_symbol
_atom_type_description
_atom_type_scat_dispersion_real
_atom_type_scat_dispersion_imag
_atom_type_scat_source
C C 0.0033 0.0016 'International Tables Vol C Tables 4.2.6.8 and 6.1.1.4'
H H 0.0000 0.0000 'International Tables Vol C Tables 4.2.6.8 and 6.1.1.4'
N N 0.0061 0.0033 'International Tables Vol C Tables 4.2.6.8 and 6.1.1.4'
F F 0.0171 0.0103 'International Tables Vol C Tables 4.2.6.8 and 6.1.1.4'
Br Br -0.2901 2.4595 'International Tables Vol C Tables 4.2.6.8 and 6.1.1.4'
I I -0.4742 1.8119 'International Tables Vol C Tables 4.2.6.8 and 6.1.1.4'

loop_
_geom_angle_atom_site_label_1
_geom_angle_atom_site_label_2
_geom_angle_atom_site_label_3
_geom_angle
_geom_angle_site_symmetry_1
_geom_angle_site_symmetry_3
F1 C4 C3 116.4(9) . .
F1 C4 C3 118.7(9) . 24
C3 C4 C3 124.9(10) . 24
C2 C1 I1 177.3(12) . .
C4 C3 C4 115.1(10) . 23_545
C4 C3 C2 122.6(10) . .
C4 C3 C2 122.2(10) 23_545 .
C1 C2 C3 176.0(15) . .

loop_
_geom_bond_atom_site_label_1
_geom_bond_atom_site_label_2
_geom_bond_distance
_geom_bond_site_symmetry_2
I1 C1 2.028(12) .
C4 F1 1.346(11) .
C4 C3 1.382(13) .
C4 C3 1.392(13) 24
C1 C2 1.168(14) .
C3 C4 1.392(13) 23_545
C3 C2 1.420(14) .

loop_
_geom_torsion_atom_site_label_1
_geom_torsion_atom_site_label_2
_geom_torsion_atom_site_label_3
_geom_torsion_atom_site_label_4
_geom_torsion
_geom_torsion_site_symmetry_1
_geom_torsion_site_symmetry_4
F1 C4 C3 C4 179.2(7) . 23_545
C3 C4 C3 C4 0(2) 24 23_545
F1 C4 C3 C2 -4.1(17) . .
C3 C4 C3 C2 177.1(8) 24 .
I1 C1 C2 C3 -131(26) . .
C4 C3 C2 C1 -61(20) . .
C4 C3 C2 C1 116(20) 23_545 .

loop_
_platon_squeeze_void_nr
_platon_squeeze_void_average_x
_platon_squeeze_void_average_y
_platon_squeeze_void_average_z
_platon_squeeze_void_volume
_platon_squeeze_void_count_electrons
_platon_squeeze_void_content
1 -0.014 0.003 0.000 6303 725 ' '
